data_4120885
loop_
_publ_author_name
'Yingdong Lv'
'Christos E. Kefalidis'
'Jiliang Zhou'
'Laurent Maron'
'Xuebing Leng'
'Yaofeng Chen'

_publ_section_title
;
 Versatile Reactivity of a Four-Coordinate Scandium Phosphinidene Complex:
 Reduction, Addition, and CO Activation Reactions
;
_journal_name_full 'Journal of the American Chemical Society'
_journal_page_first 14784
_journal_page_last 14796
_journal_paper_doi 10.1021/ja406413d
_journal_volume 135
_journal_year 2013
_chemical_formula_sum 'C51 H68 N5 P2 Sc'
_chemical_formula_weight 858.00
_chemical_name_systematic
; 
 ? 
;
_space_group_IT_number 2
_symmetry_cell_setting triclinic
_symmetry_space_group_name_Hall '-P 1'
_symmetry_space_group_name_H-M 'P -1'
_atom_sites_solution_hydrogens geom
_atom_sites_solution_primary direct
_atom_sites_solution_secondary difmap
_audit_creation_method SHELXL-97
_cell_angle_alpha 101.607(5)
_cell_angle_beta 101.371(5)
_cell_angle_gamma 109.849(5)
_cell_formula_units_Z 4
_cell_length_a 15.031(5)
_cell_length_b 20.656(6)
_cell_length_c 22.621(7)
_cell_measurement_reflns_used 5635
_cell_measurement_temperature 173(2)
_cell_measurement_theta_max 27.37
_cell_measurement_theta_min 2.18
_cell_volume 6197(3)
_computing_cell_refinement 'Bruker SAINT'
_computing_data_collection 'Bruker APEX2'
_computing_data_reduction 'Bruker SAINT'
_computing_molecular_graphics 'Bruker SHELXTL'
_computing_publication_material 'Bruker SHELXTL'
_computing_structure_refinement 'SHELXL-97 (Sheldrick, 2008)'
_computing_structure_solution 'SHELXS-97 (Sheldrick, 2008)'
_diffrn_ambient_temperature 173(2)
_diffrn_measured_fraction_theta_full 0.985
_diffrn_measured_fraction_theta_max 0.985
_diffrn_measurement_device_type 'Bruker APEX-II CCD'
_diffrn_measurement_method '\f and \w scans'
_diffrn_radiation_monochromator graphite
_diffrn_radiation_source 'fine-focus sealed tube'
_diffrn_radiation_type MoK\a
_diffrn_radiation_wavelength 0.71073
_diffrn_reflns_av_R_equivalents 0.0984
_diffrn_reflns_av_sigmaI/netI 0.2270
_diffrn_reflns_limit_h_max 16
_diffrn_reflns_limit_h_min -17
_diffrn_reflns_limit_k_max 24
_diffrn_reflns_limit_k_min -23
_diffrn_reflns_limit_l_max 26
_diffrn_reflns_limit_l_min -26
_diffrn_reflns_number 37703
_diffrn_reflns_theta_full 25.01
_diffrn_reflns_theta_max 25.01
_diffrn_reflns_theta_min 1.50
_exptl_absorpt_coefficient_mu 0.201
_exptl_absorpt_correction_T_max 0.9980
_exptl_absorpt_correction_T_min 0.9423
_exptl_absorpt_correction_type multi-scan
_exptl_absorpt_process_details sadabs
_exptl_crystal_colour brown
_exptl_crystal_density_diffrn 0.920
_exptl_crystal_description plate
_exptl_crystal_F_000 1840
_exptl_crystal_size_max 0.30
_exptl_crystal_size_mid 0.15
_exptl_crystal_size_min 0.01
_platon_squeeze_details
;
;
_refine_diff_density_max 1.231
_refine_diff_density_min -0.388
_refine_diff_density_rms 0.086
_refine_ls_extinction_method none
_refine_ls_goodness_of_fit_ref 1.018
_refine_ls_hydrogen_treatment constr
_refine_ls_matrix_type full
_refine_ls_number_parameters 1091
_refine_ls_number_reflns 21507
_refine_ls_number_restraints 15
_refine_ls_restrained_S_all 1.018
_refine_ls_R_factor_all 0.1749
_refine_ls_R_factor_gt 0.0879
_refine_ls_shift/su_max 0.001
_refine_ls_shift/su_mean 0.000
_refine_ls_structure_factor_coef Fsqd
_refine_ls_weighting_details 'calc w=1/[\s^2^(Fo^2^)+(0.0479P)^2^+0.0000P] where P=(Fo^2^+2Fc^2^)/3'
_refine_ls_weighting_scheme calc
_refine_ls_wR_factor_gt 0.1841
_refine_ls_wR_factor_ref 0.2024
_reflns_number_gt 8512
_reflns_number_total 21507
_reflns_threshold_expression >2sigma(I)
_cod_data_source_file ja406413d_3.cif
_cod_data_source_block mo_dm12370_0m
_cod_database_code 4120885

loop_
_symmetry_equiv_pos_as_xyz
'x, y, z'
'-x, -y, -z'

loop_
_atom_site_label
_atom_site_type_symbol
_atom_site_fract_x
_atom_site_fract_y
_atom_site_fract_z
_atom_site_U_iso_or_equiv
_atom_site_adp_type
_atom_site_occupancy
_atom_site_symmetry_multiplicity
_atom_site_calc_flag
_atom_site_refinement_flags
Sc1 Sc 1.02034(8) 0.67846(5) 0.17580(5) 0.0257(3) Uani 1 1 d .
Sc2 Sc 0.85766(8) 0.76217(5) 0.65365(4) 0.0253(3) Uani 1 1 d .
P1 P 0.96511(12) 0.70337(8) 0.27999(7) 0.0314(4) Uani 1 1 d .
P2 P 1.02159(12) 0.79649(8) 0.24504(7) 0.0315(4) Uani 1 1 d .
P3 P 0.86969(12) 0.68091(8) 0.72752(7) 0.0325(4) Uani 1 1 d .
P4 P 0.80417(12) 0.75737(8) 0.75844(6) 0.0298(4) Uani 1 1 d .
N1 N 1.0831(3) 0.6934(2) 0.0960(2) 0.0295(11) Uani 1 1 d .
N2 N 0.8752(3) 0.6225(2) 0.1062(2) 0.0304(12) Uani 1 1 d .
N3 N 0.6433(3) 0.5754(3) 0.1593(2) 0.0492(14) Uani 1 1 d U
N4 N 1.0203(4) 0.5700(2) 0.1875(2) 0.0309(12) Uani 1 1 d .
N5 N 1.1706(4) 0.6994(3) 0.24258(19) 0.0310(12) Uani 1 1 d .
N6 N 0.9217(3) 0.7409(2) 0.57534(19) 0.0231(10) Uani 1 1 d .
N7 N 0.7139(3) 0.7130(2) 0.58413(19) 0.0267(11) Uani 1 1 d .
N8 N 0.4924(4) 0.6598(2) 0.6469(2) 0.0367(12) Uani 1 1 d .
N9 N 1.0033(4) 0.8518(2) 0.7193(2) 0.0352(12) Uani 1 1 d .
N10 N 0.8496(4) 0.8728(2) 0.66093(19) 0.0307(12) Uani 1 1 d .
C1 C 1.0812(5) 0.7009(3) -0.0112(3) 0.0506(19) Uani 1 1 d .
H1A H 1.0993 0.7521 -0.0072 0.076 Uiso 1 1 calc R
H1B H 1.0375 0.6723 -0.0536 0.076 Uiso 1 1 calc R
H1C H 1.1410 0.6908 -0.0040 0.076 Uiso 1 1 calc R
C2 C 1.0284(5) 0.6814(3) 0.0369(3) 0.0325(15) Uani 1 1 d .
C3 C 0.9296(4) 0.6542(3) 0.0169(3) 0.0285(13) Uani 1 1 d .
H3 H 0.9040 0.6545 -0.0248 0.034 Uiso 1 1 calc R
C4 C 0.8559(4) 0.6253(3) 0.0454(3) 0.0358(16) Uani 1 1 d .
C5 C 0.7491(5) 0.5929(4) 0.0046(3) 0.0520(18) Uani 1 1 d .
H5A H 0.7171 0.5435 0.0061 0.078 Uiso 1 1 calc R
H5B H 0.7472 0.5926 -0.0390 0.078 Uiso 1 1 calc R
H5C H 0.7141 0.6216 0.0205 0.078 Uiso 1 1 calc R
C6 C 0.7943(4) 0.5861(3) 0.1301(3) 0.0333(14) Uani 1 1 d .
H6A H 0.8229 0.5727 0.1668 0.040 Uiso 1 1 calc R
H6B H 0.7497 0.5407 0.0971 0.040 Uiso 1 1 calc R
C7 C 0.7295(4) 0.6267(3) 0.1510(3) 0.0396(15) Uani 1 1 d U
H7A H 0.7677 0.6654 0.1910 0.047 Uiso 1 1 calc R
H7B H 0.7095 0.6487 0.1184 0.047 Uiso 1 1 calc R
C8 C 0.5641(5) 0.5405(4) 0.1046(3) 0.057(2) Uani 1 1 d .
H8 H 0.5944 0.5306 0.0701 0.069 Uiso 1 1 calc R
C9 C 0.5050(5) 0.5860(4) 0.0842(5) 0.098(3) Uani 1 1 d .
H9A H 0.4762 0.6000 0.1174 0.146 Uiso 1 1 calc R
H9B H 0.4523 0.5572 0.0450 0.146 Uiso 1 1 calc R
H9C H 0.5499 0.6293 0.0775 0.146 Uiso 1 1 calc R
C10 C 0.4935(5) 0.4640(4) 0.1052(4) 0.073(2) Uani 1 1 d .
H10A H 0.5322 0.4351 0.1128 0.109 Uiso 1 1 calc R
H10B H 0.4428 0.4397 0.0644 0.109 Uiso 1 1 calc R
H10C H 0.4618 0.4696 0.1387 0.109 Uiso 1 1 calc R
C11 C 0.6130(7) 0.5928(5) 0.2197(4) 0.096(2) Uani 1 1 d U
H11 H 0.5464 0.5552 0.2136 0.116 Uiso 1 1 calc R
C12 C 0.6047(7) 0.6681(4) 0.2327(4) 0.100(2) Uani 1 1 d U
H12A H 0.6703 0.7063 0.2542 0.150 Uiso 1 1 calc R
H12B H 0.5608 0.6694 0.2593 0.150 Uiso 1 1 calc R
H12C H 0.5778 0.6754 0.1926 0.150 Uiso 1 1 calc R
C13 C 0.6821(7) 0.5903(5) 0.2742(4) 0.100(2) Uani 1 1 d U
H13A H 0.6763 0.5406 0.2691 0.150 Uiso 1 1 calc R
H13B H 0.6662 0.6076 0.3127 0.150 Uiso 1 1 calc R
H13C H 0.7497 0.6209 0.2770 0.150 Uiso 1 1 calc R
C14 C 1.1906(4) 0.7205(3) 0.1089(2) 0.0327(14) Uani 1 1 d .
C15 C 1.2352(4) 0.6703(3) 0.1118(3) 0.0330(14) Uani 1 1 d .
C16 C 1.3348(6) 0.6956(4) 0.1289(4) 0.067(2) Uani 1 1 d .
H16 H 1.3656 0.6624 0.1296 0.080 Uiso 1 1 calc R
C17 C 1.3957(5) 0.7711(4) 0.1461(4) 0.074(2) Uani 1 1 d .
H17 H 1.4657 0.7883 0.1595 0.089 Uiso 1 1 calc R
C18 C 1.3486(5) 0.8175(4) 0.1424(3) 0.055(2) Uani 1 1 d .
H18 H 1.3880 0.8675 0.1530 0.066 Uiso 1 1 calc R
C19 C 1.2478(5) 0.7954(3) 0.1242(3) 0.0439(17) Uani 1 1 d .
C20 C 1.2019(6) 0.8504(3) 0.1201(3) 0.056(2) Uani 1 1 d .
H20 H 1.1283 0.8247 0.1065 0.067 Uiso 1 1 calc R
C21 C 1.2327(7) 0.9070(3) 0.1833(3) 0.079(3) Uani 1 1 d .
H21A H 1.2117 0.8835 0.2147 0.119 Uiso 1 1 calc R
H21B H 1.2016 0.9411 0.1788 0.119 Uiso 1 1 calc R
H21C H 1.3047 0.9328 0.1972 0.119 Uiso 1 1 calc R
C22 C 1.2329(7) 0.8883(4) 0.0707(4) 0.092(3) Uani 1 1 d .
H22A H 1.3052 0.9111 0.0821 0.138 Uiso 1 1 calc R
H22B H 1.2056 0.9250 0.0695 0.138 Uiso 1 1 calc R
H22C H 1.2078 0.8528 0.0291 0.138 Uiso 1 1 calc R
C23 C 1.1751(5) 0.5902(3) 0.0914(3) 0.0407(16) Uani 1 1 d .
H23 H 1.1131 0.5840 0.1038 0.049 Uiso 1 1 calc R
C24 C 1.1424(5) 0.5557(3) 0.0213(3) 0.0553(19) Uani 1 1 d .
H24A H 1.1039 0.5789 0.0004 0.083 Uiso 1 1 calc R
H24B H 1.1014 0.5044 0.0117 0.083 Uiso 1 1 calc R
H24C H 1.2005 0.5613 0.0061 0.083 Uiso 1 1 calc R
C25 C 1.2233(5) 0.5482(3) 0.1261(3) 0.0520(19) Uani 1 1 d .
H25A H 1.2761 0.5430 0.1087 0.078 Uiso 1 1 calc R
H25B H 1.1734 0.5005 0.1205 0.078 Uiso 1 1 calc R
H25C H 1.2511 0.5744 0.1711 0.078 Uiso 1 1 calc R
C26 C 1.0500(5) 0.7006(3) 0.3478(3) 0.0401(16) Uani 1 1 d .
C27 C 1.0313(5) 0.6328(3) 0.3576(3) 0.0416(17) Uani 1 1 d .
C28 C 1.0954(6) 0.6235(4) 0.4048(3) 0.058(2) Uani 1 1 d .
H28 H 1.0805 0.5766 0.4093 0.069 Uiso 1 1 calc R
C29 C 1.1777(7) 0.6775(5) 0.4448(4) 0.072(3) Uani 1 1 d .
H29 H 1.2219 0.6687 0.4753 0.087 Uiso 1 1 calc R
C30 C 1.1965(5) 0.7475(4) 0.4400(3) 0.056(2) Uani 1 1 d .
H30 H 1.2519 0.7866 0.4699 0.067 Uiso 1 1 calc R
C31 C 1.1367(4) 0.7615(4) 0.3930(3) 0.0401(16) Uani 1 1 d .
C32 C 1.1598(5) 0.8378(3) 0.3929(3) 0.059(2) Uani 1 1 d .
H32A H 1.2152 0.8699 0.4299 0.089 Uiso 1 1 calc R
H32B H 1.1017 0.8489 0.3942 0.089 Uiso 1 1 calc R
H32C H 1.1778 0.8445 0.3545 0.089 Uiso 1 1 calc R
C33 C 0.9366(5) 0.5697(3) 0.3191(3) 0.053(2) Uani 1 1 d .
H33A H 0.9409 0.5252 0.3255 0.080 Uiso 1 1 calc R
H33B H 0.9264 0.5670 0.2743 0.080 Uiso 1 1 calc R
H33C H 0.8811 0.5759 0.3324 0.080 Uiso 1 1 calc R
C34 C 0.9096(4) 0.8164(3) 0.2205(3) 0.0331(15) Uani 1 1 d .
C35 C 0.8814(5) 0.8223(3) 0.1583(3) 0.0462(19) Uani 1 1 d .
C36 C 0.7944(5) 0.8341(3) 0.1384(3) 0.0499(17) Uani 1 1 d U
H36 H 0.7740 0.8358 0.0965 0.060 Uiso 1 1 calc R
C37 C 0.7384(6) 0.8430(4) 0.1786(4) 0.066(2) Uani 1 1 d U
H37 H 0.6775 0.8471 0.1636 0.079 Uiso 1 1 calc R
C38 C 0.7724(5) 0.8461(3) 0.2410(4) 0.0557(19) Uani 1 1 d .
H38 H 0.7381 0.8575 0.2699 0.067 Uiso 1 1 calc R
C39 C 0.8581(4) 0.8324(3) 0.2625(3) 0.0363(15) Uani 1 1 d .
C40 C 0.8927(5) 0.8379(3) 0.3312(3) 0.0542(19) Uani 1 1 d .
H40A H 0.8841 0.7901 0.3357 0.081 Uiso 1 1 calc R
H40B H 0.8539 0.8571 0.3542 0.081 Uiso 1 1 calc R
H40C H 0.9627 0.8702 0.3485 0.081 Uiso 1 1 calc R
C41 C 0.9471(5) 0.8191(3) 0.1138(3) 0.054(2) Uani 1 1 d .
H41A H 0.9082 0.8088 0.0703 0.080 Uiso 1 1 calc R
H41B H 0.9712 0.7811 0.1171 0.080 Uiso 1 1 calc R
H41C H 1.0034 0.8655 0.1259 0.080 Uiso 1 1 calc R
C42 C 0.9478(5) 0.5059(3) 0.1524(3) 0.0353(15) Uani 1 1 d .
H42 H 0.8945 0.5045 0.1209 0.042 Uiso 1 1 calc R
C43 C 0.9502(5) 0.4409(3) 0.1617(3) 0.0421(16) Uani 1 1 d .
H43 H 0.9008 0.3959 0.1355 0.051 Uiso 1 1 calc R
C44 C 1.0260(6) 0.4441(4) 0.2100(3) 0.053(2) Uani 1 1 d .
H44 H 1.0263 0.4009 0.2185 0.063 Uiso 1 1 calc R
C45 C 1.1005(5) 0.5085(3) 0.2455(3) 0.0415(16) Uani 1 1 d .
H45 H 1.1527 0.5105 0.2782 0.050 Uiso 1 1 calc R
C46 C 1.0983(4) 0.5720(3) 0.2325(2) 0.0289(14) Uani 1 1 d .
C47 C 1.1799(5) 0.6421(3) 0.2643(3) 0.0358(15) Uani 1 1 d .
C48 C 1.2615(5) 0.6532(4) 0.3119(3) 0.0461(18) Uani 1 1 d .
H48 H 1.2646 0.6150 0.3285 0.055 Uiso 1 1 calc R
C49 C 1.3393(6) 0.7207(4) 0.3356(3) 0.065(2) Uani 1 1 d .
H49 H 1.3980 0.7282 0.3659 0.078 Uiso 1 1 calc R
C50 C 1.3293(5) 0.7764(4) 0.3142(3) 0.0525(19) Uani 1 1 d .
H50 H 1.3794 0.8236 0.3317 0.063 Uiso 1 1 calc R
C51 C 1.2449(5) 0.7629(3) 0.2665(3) 0.0413(16) Uani 1 1 d .
H51 H 1.2408 0.8013 0.2504 0.050 Uiso 1 1 calc R
C52 C 0.9191(5) 0.6906(4) 0.4649(3) 0.0501(18) Uani 1 1 d .
H52A H 0.9901 0.7198 0.4821 0.075 Uiso 1 1 calc R
H52B H 0.8925 0.7031 0.4277 0.075 Uiso 1 1 calc R
H52C H 0.9079 0.6395 0.4529 0.075 Uiso 1 1 calc R
C53 C 0.8678(4) 0.7048(3) 0.5141(3) 0.0316(14) Uani 1 1 d .
C54 C 0.7674(4) 0.6789(3) 0.4926(2) 0.0313(14) Uani 1 1 d .
H54 H 0.7414 0.6526 0.4492 0.038 Uiso 1 1 calc R
C55 C 0.6958(4) 0.6833(3) 0.5217(2) 0.0285(14) Uani 1 1 d .
C56 C 0.5908(4) 0.6532(3) 0.4775(3) 0.0492(18) Uani 1 1 d .
H56A H 0.5504 0.6096 0.4860 0.074 Uiso 1 1 calc R
H56B H 0.5925 0.6416 0.4337 0.074 Uiso 1 1 calc R
H56C H 0.5622 0.6892 0.4846 0.074 Uiso 1 1 calc R
C57 C 0.6303(4) 0.7157(3) 0.6082(2) 0.0323(14) Uani 1 1 d .
H57A H 0.5851 0.7259 0.5767 0.039 Uiso 1 1 calc R
H57B H 0.6563 0.7563 0.6472 0.039 Uiso 1 1 calc R
C58 C 0.5711(4) 0.6476(3) 0.6224(3) 0.0343(15) Uani 1 1 d .
H58A H 0.5418 0.6065 0.5835 0.041 Uiso 1 1 calc R
H58B H 0.6147 0.6364 0.6540 0.041 Uiso 1 1 calc R
C59 C 0.3908(5) 0.6037(3) 0.6171(3) 0.0469(17) Uani 1 1 d .
H59 H 0.3520 0.6099 0.6474 0.056 Uiso 1 1 calc R
C60 C 0.3439(5) 0.6191(4) 0.5585(3) 0.061(2) Uani 1 1 d .
H60A H 0.3389 0.6657 0.5705 0.092 Uiso 1 1 calc R
H60B H 0.2778 0.5813 0.5376 0.092 Uiso 1 1 calc R
H60C H 0.3848 0.6202 0.5297 0.092 Uiso 1 1 calc R
C61 C 0.3821(6) 0.5251(4) 0.6039(4) 0.075(2) Uani 1 1 d .
H61A H 0.4120 0.5146 0.5702 0.112 Uiso 1 1 calc R
H61B H 0.3123 0.4925 0.5907 0.112 Uiso 1 1 calc R
H61C H 0.4167 0.5185 0.6422 0.112 Uiso 1 1 calc R
C62 C 0.5252(6) 0.6905(4) 0.7175(3) 0.060(2) Uani 1 1 d .
H62 H 0.5971 0.7223 0.7310 0.072 Uiso 1 1 calc R
C63 C 0.4697(6) 0.7350(4) 0.7392(3) 0.076(2) Uani 1 1 d .
H63A H 0.4919 0.7801 0.7280 0.114 Uiso 1 1 calc R
H63B H 0.4825 0.7457 0.7850 0.114 Uiso 1 1 calc R
H63C H 0.3987 0.7081 0.7187 0.114 Uiso 1 1 calc R
C64 C 0.5099(6) 0.6309(4) 0.7525(3) 0.067(2) Uani 1 1 d .
H64A H 0.4407 0.5968 0.7370 0.101 Uiso 1 1 calc R
H64B H 0.5268 0.6534 0.7979 0.101 Uiso 1 1 calc R
H64C H 0.5526 0.6054 0.7444 0.101 Uiso 1 1 calc R
C65 C 1.0284(4) 0.7714(3) 0.5894(2) 0.0339(15) Uani 1 1 d .
C66 C 1.0832(5) 0.7290(3) 0.6058(3) 0.0402(16) Uani 1 1 d .
C67 C 1.1856(6) 0.7592(4) 0.6174(3) 0.060(2) Uani 1 1 d .
H67 H 1.2220 0.7312 0.6274 0.071 Uiso 1 1 calc R
C68 C 1.2372(6) 0.8286(5) 0.6149(3) 0.074(2) Uani 1 1 d .
H68 H 1.3067 0.8479 0.6219 0.089 Uiso 1 1 calc R
C69 C 1.1777(5) 0.8699(4) 0.6008(3) 0.0576(19) Uani 1 1 d U
H69 H 1.2105 0.9183 0.6012 0.069 Uiso 1 1 calc R
C70 C 1.0789(5) 0.8424(3) 0.5874(3) 0.0380(15) Uani 1 1 d U
C71 C 1.0238(5) 0.8884(3) 0.5715(3) 0.0488(18) Uani 1 1 d .
H71 H 0.9574 0.8687 0.5786 0.059 Uiso 1 1 calc R
C72 C 1.0092(7) 0.8854(4) 0.5013(3) 0.084(3) Uani 1 1 d .
H72A H 1.0730 0.8968 0.4922 0.126 Uiso 1 1 calc R
H72B H 0.9821 0.9205 0.4923 0.126 Uiso 1 1 calc R
H72C H 0.9634 0.8370 0.4749 0.126 Uiso 1 1 calc R
C73 C 1.0769(6) 0.9665(3) 0.6107(3) 0.063(2) Uani 1 1 d .
H73A H 1.1083 0.9691 0.6539 0.094 Uiso 1 1 calc R
H73B H 1.0294 0.9892 0.6111 0.094 Uiso 1 1 calc R
H73C H 1.1275 0.9916 0.5925 0.094 Uiso 1 1 calc R
C74 C 1.0365(5) 0.6541(3) 0.6107(3) 0.0505(18) Uani 1 1 d .
H74 H 0.9661 0.6446 0.6089 0.061 Uiso 1 1 calc R
C75 C 1.0363(7) 0.5979(4) 0.5551(4) 0.095(3) Uani 1 1 d .
H75A H 1.0230 0.6121 0.5166 0.142 Uiso 1 1 calc R
H75B H 0.9849 0.5510 0.5502 0.142 Uiso 1 1 calc R
H75C H 1.1008 0.5945 0.5631 0.142 Uiso 1 1 calc R
C76 C 1.0842(7) 0.6416(4) 0.6722(4) 0.097(3) Uani 1 1 d .
H76A H 1.1494 0.6418 0.6718 0.146 Uiso 1 1 calc R
H76B H 1.0422 0.5950 0.6752 0.146 Uiso 1 1 calc R
H76C H 1.0914 0.6800 0.7085 0.146 Uiso 1 1 calc R
C77 C 0.7652(4) 0.5939(3) 0.7106(3) 0.0328(14) Uani 1 1 d .
C78 C 0.7247(5) 0.5715(3) 0.7587(3) 0.0423(17) Uani 1 1 d .
C79 C 0.6460(5) 0.5065(3) 0.7469(3) 0.0413(16) Uani 1 1 d .
H79 H 0.6216 0.4935 0.7803 0.050 Uiso 1 1 calc R
C80 C 0.6037(5) 0.4607(3) 0.6863(3) 0.0532(19) Uani 1 1 d .
H80 H 0.5468 0.4176 0.6767 0.064 Uiso 1 1 calc R
C81 C 0.6479(5) 0.4799(3) 0.6379(3) 0.0423(17) Uani 1 1 d .
H81 H 0.6217 0.4470 0.5967 0.051 Uiso 1 1 calc R
C82 C 0.7243(5) 0.5422(3) 0.6484(3) 0.0326(15) Uani 1 1 d .
C83 C 0.7684(5) 0.5565(3) 0.5980(3) 0.0481(18) Uani 1 1 d .
H83A H 0.7436 0.5121 0.5632 0.072 Uiso 1 1 calc R
H83B H 0.8404 0.5740 0.6141 0.072 Uiso 1 1 calc R
H83C H 0.7508 0.5930 0.5828 0.072 Uiso 1 1 calc R
C84 C 0.7684(5) 0.6189(3) 0.8272(3) 0.0512(19) Uani 1 1 d .
H84A H 0.7443 0.5906 0.8549 0.077 Uiso 1 1 calc R
H84B H 0.7484 0.6597 0.8319 0.077 Uiso 1 1 calc R
H84C H 0.8407 0.6368 0.8385 0.077 Uiso 1 1 calc R
C85 C 0.8878(4) 0.8379(3) 0.8249(2) 0.0271(13) Uani 1 1 d .
C86 C 0.8521(5) 0.8947(3) 0.8307(3) 0.0394(16) Uani 1 1 d .
C87 C 0.9132(6) 0.9601(3) 0.8748(3) 0.054(2) Uani 1 1 d .
H87 H 0.8933 0.9992 0.8761 0.065 Uiso 1 1 calc R
C88 C 0.9974(6) 0.9715(4) 0.9153(3) 0.064(2) Uani 1 1 d .
H88 H 1.0360 1.0175 0.9448 0.077 Uiso 1 1 calc R
C89 C 1.0284(6) 0.9157(4) 0.9140(3) 0.062(2) Uani 1 1 d .
H89 H 1.0882 0.9228 0.9432 0.074 Uiso 1 1 calc R
C90 C 0.9716(5) 0.8487(3) 0.8698(3) 0.0463(18) Uani 1 1 d .
C91 C 1.0133(5) 0.7899(3) 0.8732(3) 0.070(3) Uani 1 1 d .
H91A H 1.0813 0.8122 0.9009 0.104 Uiso 1 1 calc R
H91B H 1.0126 0.7662 0.8309 0.104 Uiso 1 1 calc R
H91C H 0.9724 0.7543 0.8899 0.104 Uiso 1 1 calc R
C92 C 0.7564(5) 0.8865(3) 0.7913(3) 0.0456(17) Uani 1 1 d .
H92A H 0.7487 0.9323 0.8014 0.068 Uiso 1 1 calc R
H92B H 0.7031 0.8495 0.7995 0.068 Uiso 1 1 calc R
H92C H 0.7536 0.8721 0.7468 0.068 Uiso 1 1 calc R
C93 C 1.0844(5) 0.8405(4) 0.7466(3) 0.0499(18) Uani 1 1 d .
H93 H 1.0854 0.7943 0.7325 0.060 Uiso 1 1 calc R
C94 C 1.1638(5) 0.8925(4) 0.7929(3) 0.059(2) Uani 1 1 d .
H94 H 1.2183 0.8822 0.8109 0.071 Uiso 1 1 calc R
C95 C 1.1643(5) 0.9600(4) 0.8134(3) 0.0522(19) Uani 1 1 d .
H95 H 1.2188 0.9968 0.8458 0.063 Uiso 1 1 calc R
C96 C 1.0862(5) 0.9733(3) 0.7868(3) 0.0476(18) Uani 1 1 d .
H96 H 1.0859 1.0198 0.8007 0.057 Uiso 1 1 calc R
C97 C 1.0049(4) 0.9190(3) 0.7387(2) 0.0334(15) Uani 1 1 d .
C98 C 0.9231(4) 0.9320(3) 0.7064(2) 0.0263(13) Uani 1 1 d .
C99 C 0.9163(5) 0.9974(3) 0.7157(3) 0.0400(16) Uani 1 1 d .
H99 H 0.9663 1.0378 0.7478 0.048 Uiso 1 1 calc R
C100 C 0.8377(5) 1.0061(3) 0.6789(3) 0.0517(19) Uani 1 1 d .
H100 H 0.8328 1.0515 0.6866 0.062 Uiso 1 1 calc R
C101 C 0.7674(5) 0.9482(3) 0.6316(3) 0.0428(16) Uani 1 1 d .
H101 H 0.7156 0.9536 0.6041 0.051 Uiso 1 1 calc R
C102 C 0.7730(4) 0.8815(3) 0.6244(3) 0.0324(14) Uani 1 1 d .
H102 H 0.7222 0.8408 0.5932 0.039 Uiso 1 1 calc R

loop_
_atom_site_aniso_label
_atom_site_aniso_U_11
_atom_site_aniso_U_22
_atom_site_aniso_U_33
_atom_site_aniso_U_23
_atom_site_aniso_U_13
_atom_site_aniso_U_12
Sc1 0.0346(7) 0.0227(6) 0.0233(6) 0.0066(5) 0.0079(5) 0.0157(6)
Sc2 0.0346(7) 0.0198(6) 0.0197(5) 0.0037(4) 0.0077(5) 0.0098(5)
P1 0.0449(11) 0.0295(9) 0.0286(8) 0.0121(7) 0.0143(8) 0.0211(8)
P2 0.0415(10) 0.0271(9) 0.0304(8) 0.0086(7) 0.0108(8) 0.0187(8)
P3 0.0475(11) 0.0246(8) 0.0283(8) 0.0089(7) 0.0110(8) 0.0171(8)
P4 0.0447(10) 0.0229(8) 0.0208(8) 0.0045(6) 0.0080(7) 0.0143(8)
N1 0.037(3) 0.020(3) 0.034(3) 0.010(2) 0.006(2) 0.015(2)
N2 0.032(3) 0.030(3) 0.026(3) -0.002(2) 0.006(2) 0.016(3)
N3 0.016(3) 0.057(4) 0.061(4) -0.004(3) 0.018(3) 0.008(2)
N4 0.050(3) 0.033(3) 0.028(3) 0.011(2) 0.026(3) 0.028(3)
N5 0.041(3) 0.041(3) 0.016(2) 0.012(2) 0.004(2) 0.022(3)
N6 0.025(3) 0.021(2) 0.024(2) 0.0054(19) 0.010(2) 0.008(2)
N7 0.031(3) 0.026(3) 0.020(2) 0.004(2) 0.011(2) 0.007(2)
N8 0.035(3) 0.040(3) 0.034(3) 0.009(2) 0.009(2) 0.015(3)
N9 0.052(4) 0.018(3) 0.025(3) -0.003(2) 0.009(2) 0.007(3)
N10 0.048(3) 0.026(3) 0.021(2) 0.006(2) 0.012(2) 0.019(3)
C1 0.078(5) 0.049(4) 0.030(3) 0.021(3) 0.014(3) 0.026(4)
C2 0.050(4) 0.016(3) 0.030(3) -0.001(2) 0.009(3) 0.016(3)
C3 0.029(4) 0.031(3) 0.027(3) 0.005(3) 0.012(3) 0.014(3)
C4 0.031(4) 0.023(3) 0.045(4) -0.002(3) -0.002(3) 0.014(3)
C5 0.057(5) 0.066(5) 0.043(4) 0.018(3) 0.014(4) 0.034(4)
C6 0.028(3) 0.017(3) 0.059(4) 0.016(3) 0.018(3) 0.008(3)
C7 0.035(3) 0.030(3) 0.050(4) 0.009(3) 0.015(3) 0.008(3)
C8 0.035(4) 0.077(5) 0.070(5) 0.029(4) 0.019(4) 0.026(4)
C9 0.046(5) 0.089(7) 0.160(9) 0.043(6) 0.011(6) 0.037(5)
C10 0.041(5) 0.044(5) 0.113(7) 0.003(4) 0.027(5) 0.001(4)
C11 0.103(5) 0.083(4) 0.077(4) -0.011(3) 0.024(3) 0.028(4)
C12 0.105(5) 0.084(4) 0.082(4) -0.018(3) 0.025(3) 0.028(4)
C13 0.106(5) 0.086(4) 0.078(4) -0.007(4) 0.020(3) 0.024(4)
C14 0.033(4) 0.031(4) 0.029(3) 0.006(3) 0.012(3) 0.007(3)
C15 0.020(3) 0.032(4) 0.046(4) 0.011(3) 0.016(3) 0.005(3)
C16 0.067(6) 0.063(5) 0.096(6) 0.039(5) 0.031(5) 0.044(5)
C17 0.025(4) 0.061(6) 0.129(7) 0.035(5) 0.026(5) 0.002(4)
C18 0.031(4) 0.045(4) 0.068(5) 0.018(4) 0.003(4) -0.005(4)
C19 0.043(4) 0.029(4) 0.055(4) 0.008(3) 0.016(3) 0.010(4)
C20 0.075(5) 0.022(4) 0.061(5) 0.011(3) 0.013(4) 0.013(4)
C21 0.149(8) 0.038(4) 0.051(5) 0.011(3) 0.016(5) 0.045(5)
C22 0.124(8) 0.053(5) 0.085(6) 0.015(5) 0.004(6) 0.036(6)
C23 0.055(4) 0.044(4) 0.048(4) 0.026(3) 0.026(3) 0.035(4)
C24 0.081(6) 0.030(4) 0.051(4) 0.006(3) 0.017(4) 0.022(4)
C25 0.081(5) 0.052(4) 0.051(4) 0.023(3) 0.024(4) 0.053(4)
C26 0.062(5) 0.053(4) 0.034(3) 0.023(3) 0.034(3) 0.039(4)
C27 0.063(5) 0.046(4) 0.047(4) 0.027(3) 0.038(4) 0.038(4)
C28 0.092(6) 0.067(5) 0.056(5) 0.047(4) 0.038(5) 0.057(5)
C29 0.089(7) 0.120(8) 0.054(5) 0.058(5) 0.029(5) 0.074(6)
C30 0.052(5) 0.092(6) 0.031(4) 0.027(4) 0.013(3) 0.030(5)
C31 0.030(4) 0.063(5) 0.034(4) 0.017(3) 0.015(3) 0.021(4)
C32 0.072(5) 0.057(5) 0.030(4) 0.004(3) -0.003(4) 0.018(4)
C33 0.091(6) 0.056(5) 0.051(4) 0.035(4) 0.038(4) 0.053(5)
C34 0.051(4) 0.015(3) 0.038(3) 0.006(3) 0.015(3) 0.019(3)
C35 0.062(5) 0.016(3) 0.047(4) 0.001(3) -0.008(4) 0.018(3)
C36 0.048(5) 0.034(4) 0.051(4) 0.013(3) -0.004(3) 0.006(4)
C37 0.059(5) 0.068(5) 0.087(6) 0.041(5) 0.021(4) 0.037(4)
C38 0.048(5) 0.051(5) 0.081(5) 0.022(4) 0.030(4) 0.027(4)
C39 0.041(4) 0.026(3) 0.048(4) 0.010(3) 0.017(3) 0.019(3)
C40 0.084(6) 0.050(4) 0.045(4) 0.009(3) 0.034(4) 0.041(4)
C41 0.085(6) 0.044(4) 0.036(4) 0.014(3) 0.005(4) 0.037(4)
C42 0.053(4) 0.036(4) 0.033(3) 0.021(3) 0.018(3) 0.028(4)
C43 0.067(5) 0.029(4) 0.048(4) 0.015(3) 0.034(4) 0.029(4)
C44 0.090(6) 0.062(5) 0.048(4) 0.035(4) 0.035(4) 0.060(5)
C45 0.057(5) 0.035(4) 0.047(4) 0.019(3) 0.013(3) 0.032(4)
C46 0.034(4) 0.037(4) 0.029(3) 0.014(3) 0.014(3) 0.024(3)
C47 0.048(4) 0.045(4) 0.027(3) 0.010(3) 0.013(3) 0.031(4)
C48 0.050(4) 0.073(5) 0.039(4) 0.028(4) 0.016(3) 0.044(4)
C49 0.059(5) 0.078(6) 0.048(4) -0.003(4) -0.010(4) 0.041(5)
C50 0.039(4) 0.057(5) 0.042(4) 0.000(3) -0.005(3) 0.014(4)
C51 0.045(4) 0.028(4) 0.049(4) 0.007(3) 0.013(3) 0.015(4)
C52 0.065(5) 0.060(4) 0.037(4) 0.004(3) 0.023(3) 0.039(4)
C53 0.042(4) 0.024(3) 0.036(3) 0.009(3) 0.019(3) 0.016(3)
C54 0.031(4) 0.033(4) 0.017(3) -0.001(2) 0.004(3) 0.004(3)
C55 0.029(4) 0.022(3) 0.028(3) 0.009(3) 0.003(3) 0.004(3)
C56 0.047(4) 0.048(4) 0.033(4) -0.006(3) 0.007(3) 0.009(4)
C57 0.039(4) 0.020(3) 0.028(3) -0.001(2) 0.007(3) 0.007(3)
C58 0.032(4) 0.032(4) 0.029(3) 0.005(3) 0.008(3) 0.003(3)
C59 0.039(4) 0.055(5) 0.042(4) 0.015(3) 0.010(3) 0.014(4)
C60 0.058(5) 0.061(5) 0.048(4) 0.004(4) -0.008(4) 0.023(4)
C61 0.064(5) 0.053(5) 0.087(6) 0.013(4) 0.018(5) 0.003(5)
C62 0.074(5) 0.061(5) 0.032(4) -0.007(3) 0.002(4) 0.032(5)
C63 0.107(7) 0.073(5) 0.050(5) 0.004(4) 0.015(5) 0.049(5)
C64 0.101(6) 0.081(5) 0.049(4) 0.035(4) 0.023(4) 0.062(5)
C65 0.040(4) 0.035(4) 0.021(3) 0.000(3) 0.014(3) 0.009(3)
C66 0.031(4) 0.047(4) 0.038(4) 0.003(3) 0.006(3) 0.018(4)
C67 0.059(5) 0.070(6) 0.048(4) 0.006(4) 0.018(4) 0.028(5)
C68 0.058(5) 0.084(6) 0.050(5) -0.002(4) 0.000(4) 0.011(5)
C69 0.052(3) 0.040(4) 0.063(5) 0.001(4) 0.017(4) 0.004(4)
C70 0.049(3) 0.024(4) 0.030(3) -0.005(3) 0.014(3) 0.006(3)
C71 0.070(5) 0.040(4) 0.046(4) 0.015(3) 0.034(4) 0.021(4)
C72 0.135(8) 0.078(6) 0.052(5) 0.029(4) 0.011(5) 0.060(6)
C73 0.092(6) 0.034(4) 0.061(5) 0.014(3) 0.045(4) 0.010(4)
C74 0.071(5) 0.050(4) 0.061(4) 0.040(4) 0.035(4) 0.039(4)
C75 0.158(9) 0.047(5) 0.068(6) 0.016(4) 0.036(6) 0.025(6)
C76 0.182(10) 0.101(7) 0.071(6) 0.044(5) 0.046(6) 0.113(7)
C77 0.035(4) 0.031(3) 0.038(3) 0.011(3) 0.010(3) 0.021(3)
C78 0.050(4) 0.040(4) 0.045(4) 0.023(3) 0.007(3) 0.025(4)
C79 0.046(4) 0.030(4) 0.055(4) 0.013(3) 0.021(3) 0.019(4)
C80 0.042(4) 0.026(4) 0.077(5) 0.003(4) 0.010(4) 0.007(3)
C81 0.047(4) 0.031(4) 0.043(4) 0.005(3) 0.002(3) 0.018(4)
C82 0.045(4) 0.019(3) 0.033(3) 0.009(3) 0.008(3) 0.013(3)
C83 0.067(5) 0.025(3) 0.043(4) 0.004(3) 0.021(4) 0.006(4)
C84 0.094(6) 0.041(4) 0.037(4) 0.020(3) 0.023(4) 0.041(4)
C85 0.026(3) 0.022(3) 0.025(3) 0.008(2) 0.006(3) 0.001(3)
C86 0.069(5) 0.023(3) 0.030(3) 0.004(3) 0.019(3) 0.022(4)
C87 0.082(6) 0.027(4) 0.042(4) -0.002(3) 0.020(4) 0.014(4)
C88 0.071(6) 0.049(5) 0.048(5) -0.007(4) 0.011(4) 0.010(5)
C89 0.081(6) 0.054(5) 0.020(3) 0.003(3) -0.009(4) 0.008(5)
C90 0.061(5) 0.040(4) 0.038(4) 0.014(3) 0.008(4) 0.023(4)
C91 0.078(6) 0.050(4) 0.044(4) 0.022(4) -0.032(4) 0.005(4)
C92 0.074(5) 0.025(3) 0.044(4) 0.005(3) 0.019(4) 0.028(4)
C93 0.044(4) 0.043(4) 0.057(4) 0.004(3) 0.006(4) 0.021(4)
C94 0.047(5) 0.061(5) 0.049(4) 0.002(4) -0.006(4) 0.014(4)
C95 0.022(4) 0.045(4) 0.052(4) -0.010(3) -0.007(3) -0.009(4)
C96 0.032(4) 0.033(4) 0.056(4) 0.007(3) 0.013(4) -0.010(3)
C97 0.031(4) 0.030(4) 0.024(3) -0.003(3) 0.008(3) 0.001(3)
C98 0.021(3) 0.019(3) 0.031(3) 0.003(3) 0.012(3) -0.002(3)
C99 0.053(4) 0.008(3) 0.042(4) -0.006(3) 0.011(3) 0.001(3)
C100 0.076(5) 0.035(4) 0.055(4) 0.021(4) 0.026(4) 0.027(4)
C101 0.055(4) 0.030(4) 0.047(4) 0.016(3) 0.012(3) 0.020(4)
C102 0.032(4) 0.025(3) 0.036(3) 0.004(3) 0.009(3) 0.010(3)

loop_
_atom_type_symbol
_atom_type_description
_atom_type_scat_dispersion_real
_atom_type_scat_dispersion_imag
_atom_type_scat_source
C C 0.0033 0.0016 'International Tables Vol C Tables 4.2.6.8 and 6.1.1.4'
H H 0.0000 0.0000 'International Tables Vol C Tables 4.2.6.8 and 6.1.1.4'
N N 0.0061 0.0033 'International Tables Vol C Tables 4.2.6.8 and 6.1.1.4'
P P 0.1023 0.0942 'International Tables Vol C Tables 4.2.6.8 and 6.1.1.4'
Sc Sc 0.2519 0.3716 'International Tables Vol C Tables 4.2.6.8 and 6.1.1.4'

loop_
_geom_angle_atom_site_label_1
_geom_angle_atom_site_label_2
_geom_angle_atom_site_label_3
_geom_angle
N2 Sc1 N1 87.45(17)
N2 Sc1 N5 161.15(17)
N1 Sc1 N5 92.79(17)
N2 Sc1 N4 90.25(17)
N1 Sc1 N4 105.05(15)
N5 Sc1 N4 71.47(17)
N2 Sc1 P2 107.25(12)
N1 Sc1 P2 113.72(12)
N5 Sc1 P2 89.92(12)
N4 Sc1 P2 137.71(12)
N2 Sc1 P1 99.59(13)
N1 Sc1 P1 162.73(12)
N5 Sc1 P1 85.60(12)
N4 Sc1 P1 90.77(11)
P2 Sc1 P1 49.17(5)
N7 Sc2 N6 87.57(16)
N7 Sc2 N9 158.32(17)
N6 Sc2 N9 93.85(17)
N7 Sc2 N10 88.78(16)
N6 Sc2 N10 106.20(15)
N9 Sc2 N10 70.03(17)
N7 Sc2 P3 109.59(12)
N6 Sc2 P3 112.04(12)
N9 Sc2 P3 89.93(12)
N10 Sc2 P3 137.81(12)
N7 Sc2 P4 100.24(13)
N6 Sc2 P4 161.20(12)
N9 Sc2 P4 85.18(12)
N10 Sc2 P4 91.15(12)
P3 Sc2 P4 49.25(5)
C26 P1 P2 115.5(2)
C26 P1 Sc1 112.04(19)
P2 P1 Sc1 64.22(6)
C34 P2 P1 102.56(19)
C34 P2 Sc1 116.16(17)
P1 P2 Sc1 66.61(6)
C77 P3 P4 101.39(19)
C77 P3 Sc2 118.61(18)
P4 P3 Sc2 66.31(6)
C85 P4 P3 115.09(19)
C85 P4 Sc2 111.09(18)
P3 P4 Sc2 64.44(6)
C2 N1 C14 118.0(5)
C2 N1 Sc1 124.0(4)
C14 N1 Sc1 118.0(3)
C4 N2 C6 120.0(5)
C4 N2 Sc1 124.2(4)
C6 N2 Sc1 115.6(3)
C8 N3 C7 114.1(5)
C8 N3 C11 114.1(6)
C7 N3 C11 119.9(5)
C42 N4 C46 119.6(4)
C42 N4 Sc1 123.0(4)
C46 N4 Sc1 117.4(4)
C51 N5 C47 117.9(5)
C51 N5 Sc1 124.4(4)
C47 N5 Sc1 117.4(4)
C53 N6 C65 117.6(4)
C53 N6 Sc2 124.6(4)
C65 N6 Sc2 117.6(3)
C55 N7 C57 118.6(4)
C55 N7 Sc2 125.8(4)
C57 N7 Sc2 115.6(3)
C58 N8 C59 116.5(5)
C58 N8 C62 112.3(5)
C59 N8 C62 117.7(5)
C97 N9 C93 117.4(5)
C97 N9 Sc2 117.7(4)
C93 N9 Sc2 124.3(4)
C102 N10 C98 118.9(4)
C102 N10 Sc2 122.9(3)
C98 N10 Sc2 118.1(3)
C2 C1 H1A 109.5
C2 C1 H1B 109.5
H1A C1 H1B 109.5
C2 C1 H1C 109.5
H1A C1 H1C 109.5
H1B C1 H1C 109.5
C3 C2 N1 125.3(5)
C3 C2 C1 116.3(5)
N1 C2 C1 118.4(5)
C2 C3 C4 133.0(5)
C2 C3 H3 113.5
C4 C3 H3 113.5
N2 C4 C3 123.9(5)
N2 C4 C5 118.7(6)
C3 C4 C5 117.4(5)
C4 C5 H5A 109.5
C4 C5 H5B 109.5
H5A C5 H5B 109.5
C4 C5 H5C 109.5
H5A C5 H5C 109.5
H5B C5 H5C 109.5
N2 C6 C7 118.7(4)
N2 C6 H6A 107.6
C7 C6 H6A 107.6
N2 C6 H6B 107.6
C7 C6 H6B 107.6
H6A C6 H6B 107.1
N3 C7 C6 108.2(4)
N3 C7 H7A 110.1
C6 C7 H7A 110.1
N3 C7 H7B 110.1
C6 C7 H7B 110.1
H7A C7 H7B 108.4
N3 C8 C9 115.8(6)
N3 C8 C10 112.5(6)
C9 C8 C10 112.1(6)
N3 C8 H8 105.1
C9 C8 H8 105.1
C10 C8 H8 105.1
C8 C9 H9A 109.5
C8 C9 H9B 109.5
H9A C9 H9B 109.5
C8 C9 H9C 109.5
H9A C9 H9C 109.5
H9B C9 H9C 109.5
C8 C10 H10A 109.5
C8 C10 H10B 109.5
H10A C10 H10B 109.5
C8 C10 H10C 109.5
H10A C10 H10C 109.5
H10B C10 H10C 109.5
C13 C11 N3 111.1(7)
C13 C11 C12 110.5(7)
N3 C11 C12 111.4(7)
C13 C11 H11 107.9
N3 C11 H11 107.9
C12 C11 H11 107.9
C11 C12 H12A 109.5
C11 C12 H12B 109.5
H12A C12 H12B 109.5
C11 C12 H12C 109.5
H12A C12 H12C 109.5
H12B C12 H12C 109.5
C11 C13 H13A 109.5
C11 C13 H13B 109.5
H13A C13 H13B 109.5
C11 C13 H13C 109.5
H13A C13 H13C 109.5
H13B C13 H13C 109.5
C15 C14 C19 121.7(5)
C15 C14 N1 117.5(5)
C19 C14 N1 120.5(5)
C16 C15 C14 118.1(6)
C16 C15 C23 119.7(6)
C14 C15 C23 122.0(5)
C15 C16 C17 122.1(6)
C15 C16 H16 118.9
C17 C16 H16 118.9
C18 C17 C16 117.4(6)
C18 C17 H17 121.3
C16 C17 H17 121.3
C19 C18 C17 123.5(6)
C19 C18 H18 118.3
C17 C18 H18 118.3
C18 C19 C14 117.1(6)
C18 C19 C20 120.0(6)
C14 C19 C20 122.9(6)
C19 C20 C21 112.0(6)
C19 C20 C22 109.8(6)
C21 C20 C22 109.0(5)
C19 C20 H20 108.7
C21 C20 H20 108.7
C22 C20 H20 108.7
C20 C21 H21A 109.5
C20 C21 H21B 109.5
H21A C21 H21B 109.5
C20 C21 H21C 109.5
H21A C21 H21C 109.5
H21B C21 H21C 109.5
C20 C22 H22A 109.5
C20 C22 H22B 109.5
H22A C22 H22B 109.5
C20 C22 H22C 109.5
H22A C22 H22C 109.5
H22B C22 H22C 109.5
C24 C23 C15 114.3(5)
C24 C23 C25 110.6(5)
C15 C23 C25 114.0(5)
C24 C23 H23 105.7
C15 C23 H23 105.7
C25 C23 H23 105.7
C23 C24 H24A 109.5
C23 C24 H24B 109.5
H24A C24 H24B 109.5
C23 C24 H24C 109.5
H24A C24 H24C 109.5
H24B C24 H24C 109.5
C23 C25 H25A 109.5
C23 C25 H25B 109.5
H25A C25 H25B 109.5
C23 C25 H25C 109.5
H25A C25 H25C 109.5
H25B C25 H25C 109.5
C27 C26 C31 116.7(6)
C27 C26 P1 116.2(5)
C31 C26 P1 127.1(4)
C28 C27 C26 121.1(7)
C28 C27 C33 118.8(6)
C26 C27 C33 120.0(6)
C29 C28 C27 123.4(7)
C29 C28 H28 118.3
C27 C28 H28 118.3
C28 C29 C30 118.0(7)
C28 C29 H29 121.0
C30 C29 H29 121.0
C31 C30 C29 122.3(7)
C31 C30 H30 118.9
C29 C30 H30 118.9
C30 C31 C26 118.3(6)
C30 C31 C32 118.7(6)
C26 C31 C32 122.9(5)
C31 C32 H32A 109.5
C31 C32 H32B 109.5
H32A C32 H32B 109.5
C31 C32 H32C 109.5
H32A C32 H32C 109.5
H32B C32 H32C 109.5
C27 C33 H33A 109.5
C27 C33 H33B 109.5
H33A C33 H33B 109.5
C27 C33 H33C 109.5
H33A C33 H33C 109.5
H33B C33 H33C 109.5
C39 C34 C35 118.6(5)
C39 C34 P2 122.2(4)
C35 C34 P2 118.9(5)
C36 C35 C34 119.2(7)
C36 C35 C41 120.0(6)
C34 C35 C41 120.8(5)
C37 C36 C35 121.5(6)
C37 C36 H36 119.3
C35 C36 H36 119.3
C36 C37 C38 119.1(7)
C36 C37 H37 120.5
C38 C37 H37 120.5
C37 C38 C39 121.1(7)
C37 C38 H38 119.5
C39 C38 H38 119.5
C34 C39 C38 119.8(6)
C34 C39 C40 121.5(5)
C38 C39 C40 118.6(6)
C39 C40 H40A 109.5
C39 C40 H40B 109.5
H40A C40 H40B 109.5
C39 C40 H40C 109.5
H40A C40 H40C 109.5
H40B C40 H40C 109.5
C35 C41 H41A 109.5
C35 C41 H41B 109.5
H41A C41 H41B 109.5
C35 C41 H41C 109.5
H41A C41 H41C 109.5
H41B C41 H41C 109.5
N4 C42 C43 121.0(5)
N4 C42 H42 119.5
C43 C42 H42 119.5
C44 C43 C42 118.7(6)
C44 C43 H43 120.7
C42 C43 H43 120.7
C45 C44 C43 120.9(6)
C45 C44 H44 119.6
C43 C44 H44 119.6
C44 C45 C46 118.7(6)
C44 C45 H45 120.6
C46 C45 H45 120.6
N4 C46 C45 120.9(5)
N4 C46 C47 117.3(5)
C45 C46 C47 121.8(5)
C48 C47 N5 120.9(6)
C48 C47 C46 124.0(5)
N5 C47 C46 115.1(5)
C47 C48 C49 119.6(6)
C47 C48 H48 120.2
C49 C48 H48 120.2
C50 C49 C48 118.8(6)
C50 C49 H49 120.6
C48 C49 H49 120.6
C49 C50 C51 119.3(6)
C49 C50 H50 120.3
C51 C50 H50 120.3
N5 C51 C50 123.1(6)
N5 C51 H51 118.5
C50 C51 H51 118.5
C53 C52 H52A 109.5
C53 C52 H52B 109.5
H52A C52 H52B 109.5
C53 C52 H52C 109.5
H52A C52 H52C 109.5
H52B C52 H52C 109.5
C54 C53 N6 124.4(5)
C54 C53 C52 115.4(5)
N6 C53 C52 120.2(5)
C53 C54 C55 132.7(5)
C53 C54 H54 113.7
C55 C54 H54 113.7
N7 C55 C54 124.6(5)
N7 C55 C56 120.2(5)
C54 C55 C56 115.2(5)
C55 C56 H56A 109.5
C55 C56 H56B 109.5
H56A C56 H56B 109.5
C55 C56 H56C 109.5
H56A C56 H56C 109.5
H56B C56 H56C 109.5
N7 C57 C58 115.2(5)
N7 C57 H57A 108.5
C58 C57 H57A 108.5
N7 C57 H57B 108.5
C58 C57 H57B 108.5
H57A C57 H57B 107.5
N8 C58 C57 108.2(5)
N8 C58 H58A 110.1
C57 C58 H58A 110.1
N8 C58 H58B 110.1
C57 C58 H58B 110.1
H58A C58 H58B 108.4
N8 C59 C60 109.0(5)
N8 C59 C61 115.6(5)
C60 C59 C61 112.3(5)
N8 C59 H59 106.5
C60 C59 H59 106.5
C61 C59 H59 106.5
C59 C60 H60A 109.5
C59 C60 H60B 109.5
H60A C60 H60B 109.5
C59 C60 H60C 109.5
H60A C60 H60C 109.5
H60B C60 H60C 109.5
C59 C61 H61A 109.5
C59 C61 H61B 109.5
H61A C61 H61B 109.5
C59 C61 H61C 109.5
H61A C61 H61C 109.5
H61B C61 H61C 109.5
N8 C62 C63 111.7(6)
N8 C62 C64 112.8(5)
C63 C62 C64 107.1(6)
N8 C62 H62 108.4
C63 C62 H62 108.4
C64 C62 H62 108.4
C62 C63 H63A 109.5
C62 C63 H63B 109.5
H63A C63 H63B 109.5
C62 C63 H63C 109.5
H63A C63 H63C 109.5
H63B C63 H63C 109.5
C62 C64 H64A 109.5
C62 C64 H64B 109.5
H64A C64 H64B 109.5
C62 C64 H64C 109.5
H64A C64 H64C 109.5
H64B C64 H64C 109.5
C70 C65 C66 120.0(6)
C70 C65 N6 120.6(5)
C66 C65 N6 119.4(5)
C67 C66 C65 118.0(6)
C67 C66 C74 118.1(6)
C65 C66 C74 123.9(6)
C66 C67 C68 123.1(7)
C66 C67 H67 118.4
C68 C67 H67 118.4
C67 C68 C69 116.1(7)
C67 C68 H68 122.0
C69 C68 H68 122.0
C70 C69 C68 122.9(7)
C70 C69 H69 118.6
C68 C69 H69 118.6
C69 C70 C65 119.8(6)
C69 C70 C71 119.0(6)
C65 C70 C71 121.2(6)
C70 C71 C73 113.1(6)
C70 C71 C72 109.3(5)
C73 C71 C72 108.2(5)
C70 C71 H71 108.7
C73 C71 H71 108.7
C72 C71 H71 108.7
C71 C72 H72A 109.5
C71 C72 H72B 109.5
H72A C72 H72B 109.5
C71 C72 H72C 109.5
H72A C72 H72C 109.5
H72B C72 H72C 109.5
C71 C73 H73A 109.5
C71 C73 H73B 109.5
H73A C73 H73B 109.5
C71 C73 H73C 109.5
H73A C73 H73C 109.5
H73B C73 H73C 109.5
C66 C74 C75 111.5(5)
C66 C74 C76 115.0(6)
C75 C74 C76 108.0(5)
C66 C74 H74 107.4
C75 C74 H74 107.4
C76 C74 H74 107.4
C74 C75 H75A 109.5
C74 C75 H75B 109.5
H75A C75 H75B 109.5
C74 C75 H75C 109.5
H75A C75 H75C 109.5
H75B C75 H75C 109.5
C74 C76 H76A 109.5
C74 C76 H76B 109.5
H76A C76 H76B 109.5
C74 C76 H76C 109.5
H76A C76 H76C 109.5
H76B C76 H76C 109.5
C78 C77 C82 116.2(5)
C78 C77 P3 122.1(5)
C82 C77 P3 121.6(4)
C79 C78 C77 123.0(6)
C79 C78 C84 116.4(6)
C77 C78 C84 120.6(6)
C80 C79 C78 119.5(6)
C80 C79 H79 120.3
C78 C79 H79 120.3
C79 C80 C81 118.4(6)
C79 C80 H80 120.8
C81 C80 H80 120.8
C82 C81 C80 122.9(6)
C82 C81 H81 118.5
C80 C81 H81 118.5
C81 C82 C77 119.8(5)
C81 C82 C83 119.9(5)
C77 C82 C83 120.3(5)
C82 C83 H83A 109.5
C82 C83 H83B 109.5
H83A C83 H83B 109.5
C82 C83 H83C 109.5
H83A C83 H83C 109.5
H83B C83 H83C 109.5
C78 C84 H84A 109.5
C78 C84 H84B 109.5
H84A C84 H84B 109.5
C78 C84 H84C 109.5
H84A C84 H84C 109.5
H84B C84 H84C 109.5
C90 C85 C86 117.5(5)
C90 C85 P4 130.3(4)
C86 C85 P4 112.1(4)
C87 C86 C85 117.3(6)
C87 C86 C92 119.6(6)
C85 C86 C92 123.1(5)
C88 C87 C86 124.3(7)
C88 C87 H87 117.9
C86 C87 H87 117.9
C87 C88 C89 119.0(7)
C87 C88 H88 120.5
C89 C88 H88 120.5
C88 C89 C90 119.9(7)
C88 C89 H89 120.1
C90 C89 H89 120.1
C85 C90 C89 121.4(6)
C85 C90 C91 123.3(5)
C89 C90 C91 115.3(6)
C90 C91 H91A 109.5
C90 C91 H91B 109.5
H91A C91 H91B 109.5
C90 C91 H91C 109.5
H91A C91 H91C 109.5
H91B C91 H91C 109.5
C86 C92 H92A 109.5
C86 C92 H92B 109.5
H92A C92 H92B 109.5
C86 C92 H92C 109.5
H92A C92 H92C 109.5
H92B C92 H92C 109.5
C94 C93 N9 123.2(6)
C94 C93 H93 118.4
N9 C93 H93 118.4
C93 C94 C95 119.3(7)
C93 C94 H94 120.4
C95 C94 H94 120.4
C96 C95 C94 119.1(6)
C96 C95 H95 120.5
C94 C95 H95 120.5
C95 C96 C97 120.8(6)
C95 C96 H96 119.6
C97 C96 H96 119.6
N9 C97 C96 120.2(6)
N9 C97 C98 117.1(5)
C96 C97 C98 122.6(6)
C99 C98 N10 119.7(5)
C99 C98 C97 125.2(5)
N10 C98 C97 115.0(5)
C98 C99 C100 121.3(5)
C98 C99 H99 119.4
C100 C99 H99 119.4
C101 C100 C99 119.0(6)
C101 C100 H100 120.5
C99 C100 H100 120.5
C100 C101 C102 119.0(6)
C100 C101 H101 120.5
C102 C101 H101 120.5
N10 C102 C101 121.9(5)
N10 C102 H102 119.0
C101 C102 H102 119.0

loop_
_geom_bond_atom_site_label_1
_geom_bond_atom_site_label_2
_geom_bond_distance
Sc1 N2 2.185(5)
Sc1 N1 2.223(5)
Sc1 N5 2.302(4)
Sc1 N4 2.309(4)
Sc1 P2 2.6111(19)
Sc1 P1 2.6613(19)
Sc2 N7 2.169(4)
Sc2 N6 2.215(4)
Sc2 N9 2.299(5)
Sc2 N10 2.303(4)
Sc2 P3 2.6189(18)
Sc2 P4 2.6584(19)
P1 C26 1.816(6)
P1 P2 2.194(2)
P2 C34 1.872(6)
P3 C77 1.847(6)
P3 P4 2.199(2)
P4 C85 1.853(5)
N1 C2 1.350(6)
N1 C14 1.464(7)
N2 C4 1.367(7)
N2 C6 1.462(7)
N3 C8 1.394(8)
N3 C7 1.443(7)
N3 C11 1.537(9)
N4 C42 1.352(7)
N4 C46 1.375(6)
N5 C51 1.320(7)
N5 C47 1.407(7)
N6 C53 1.365(6)
N6 C65 1.450(7)
N7 C55 1.354(6)
N7 C57 1.476(7)
N8 C58 1.475(7)
N8 C59 1.486(7)
N8 C62 1.504(7)
N9 C97 1.358(7)
N9 C93 1.369(7)
N10 C102 1.366(7)
N10 C98 1.379(6)
C1 C2 1.507(8)
C1 H1A 0.9800
C1 H1B 0.9800
C1 H1C 0.9800
C2 C3 1.339(8)
C3 C4 1.409(8)
C3 H3 0.9500
C4 C5 1.521(8)
C5 H5A 0.9800
C5 H5B 0.9800
C5 H5C 0.9800
C6 C7 1.565(8)
C6 H6A 0.9900
C6 H6B 0.9900
C7 H7A 0.9900
C7 H7B 0.9900
C8 C9 1.570(9)
C8 C10 1.580(9)
C8 H8 1.0000
C9 H9A 0.9800
C9 H9B 0.9800
C9 H9C 0.9800
C10 H10A 0.9800
C10 H10B 0.9800
C10 H10C 0.9800
C11 C13 1.468(11)
C11 C12 1.576(11)
C11 H11 1.0000
C12 H12A 0.9800
C12 H12B 0.9800
C12 H12C 0.9800
C13 H13A 0.9800
C13 H13B 0.9800
C13 H13C 0.9800
C14 C15 1.418(8)
C14 C19 1.420(8)
C15 C16 1.350(9)
C15 C23 1.511(8)
C16 C17 1.438(9)
C16 H16 0.9500
C17 C18 1.377(9)
C17 H17 0.9500
C18 C19 1.372(9)
C18 H18 0.9500
C19 C20 1.525(8)
C20 C21 1.525(8)
C20 C22 1.546(10)
C20 H20 1.0000
C21 H21A 0.9800
C21 H21B 0.9800
C21 H21C 0.9800
C22 H22A 0.9800
C22 H22B 0.9800
C22 H22C 0.9800
C23 C24 1.506(8)
C23 C25 1.539(7)
C23 H23 1.0000
C24 H24A 0.9800
C24 H24B 0.9800
C24 H24C 0.9800
C25 H25A 0.9800
C25 H25B 0.9800
C25 H25C 0.9800
C26 C27 1.403(8)
C26 C31 1.473(8)
C27 C28 1.382(8)
C27 C33 1.510(9)
C28 C29 1.345(10)
C28 H28 0.9500
C29 C30 1.406(10)
C29 H29 0.9500
C30 C31 1.396(8)
C30 H30 0.9500
C31 C32 1.494(8)
C32 H32A 0.9800
C32 H32B 0.9800
C32 H32C 0.9800
C33 H33A 0.9800
C33 H33B 0.9800
C33 H33C 0.9800
C34 C39 1.397(8)
C34 C35 1.429(8)
C35 C36 1.414(9)
C35 C41 1.549(9)
C36 C37 1.382(10)
C36 H36 0.9500
C37 C38 1.383(9)
C37 H37 0.9500
C38 C39 1.426(8)
C38 H38 0.9500
C39 C40 1.506(8)
C40 H40A 0.9800
C40 H40B 0.9800
C40 H40C 0.9800
C41 H41A 0.9800
C41 H41B 0.9800
C41 H41C 0.9800
C42 C43 1.410(7)
C42 H42 0.9500
C43 C44 1.388(8)
C43 H43 0.9500
C44 C45 1.369(9)
C44 H44 0.9500
C45 C46 1.410(7)
C45 H45 0.9500
C46 C47 1.465(8)
C47 C48 1.380(8)
C48 C49 1.395(9)
C48 H48 0.9500
C49 C50 1.376(9)
C49 H49 0.9500
C50 C51 1.397(8)
C50 H50 0.9500
C51 H51 0.9500
C52 C53 1.509(8)
C52 H52A 0.9800
C52 H52B 0.9800
C52 H52C 0.9800
C53 C54 1.363(8)
C54 C55 1.386(8)
C54 H54 0.9500
C55 C56 1.529(8)
C56 H56A 0.9800
C56 H56B 0.9800
C56 H56C 0.9800
C57 C58 1.523(7)
C57 H57A 0.9900
C57 H57B 0.9900
C58 H58A 0.9900
C58 H58B 0.9900
C59 C60 1.517(8)
C59 C61 1.546(9)
C59 H59 1.0000
C60 H60A 0.9800
C60 H60B 0.9800
C60 H60C 0.9800
C61 H61A 0.9800
C61 H61B 0.9800
C61 H61C 0.9800
C62 C63 1.512(9)
C62 C64 1.571(9)
C62 H62 1.0000
C63 H63A 0.9800
C63 H63B 0.9800
C63 H63C 0.9800
C64 H64A 0.9800
C64 H64B 0.9800
C64 H64C 0.9800
C65 C70 1.419(8)
C65 C66 1.444(8)
C66 C67 1.396(9)
C66 C74 1.504(8)
C67 C68 1.399(10)
C67 H67 0.9500
C68 C69 1.464(10)
C68 H68 0.9500
C69 C70 1.341(9)
C69 H69 0.9500
C70 C71 1.508(8)
C71 C73 1.515(8)
C71 C72 1.545(8)
C71 H71 1.0000
C72 H72A 0.9800
C72 H72B 0.9800
C72 H72C 0.9800
C73 H73A 0.9800
C73 H73B 0.9800
C73 H73C 0.9800
C74 C75 1.529(9)
C74 C76 1.546(8)
C74 H74 1.0000
C75 H75A 0.9800
C75 H75B 0.9800
C75 H75C 0.9800
C76 H76A 0.9800
C76 H76B 0.9800
C76 H76C 0.9800
C77 C78 1.428(8)
C77 C82 1.453(7)
C78 C79 1.388(8)
C78 C84 1.530(8)
C79 C80 1.380(8)
C79 H79 0.9500
C80 C81 1.442(9)
C80 H80 0.9500
C81 C82 1.339(8)
C81 H81 0.9500
C82 C83 1.459(8)
C83 H83A 0.9800
C83 H83B 0.9800
C83 H83C 0.9800
C84 H84A 0.9800
C84 H84B 0.9800
C84 H84C 0.9800
C85 C90 1.372(8)
C85 C86 1.441(7)
C86 C87 1.384(8)
C86 C92 1.469(8)
C87 C88 1.322(9)
C87 H87 0.9500
C88 C89 1.381(9)
C88 H88 0.9500
C89 C90 1.396(8)
C89 H89 0.9500
C90 C91 1.551(9)
C91 H91A 0.9800
C91 H91B 0.9800
C91 H91C 0.9800
C92 H92A 0.9800
C92 H92B 0.9800
C92 H92C 0.9800
C93 C94 1.364(8)
C93 H93 0.9500
C94 C95 1.376(9)
C94 H94 0.9500
C95 C96 1.350(9)
C95 H95 0.9500
C96 C97 1.410(8)
C96 H96 0.9500
C97 C98 1.437(8)
C98 C99 1.368(7)
C99 C100 1.392(8)
C99 H99 0.9500
C100 C101 1.368(8)
C100 H100 0.9500
C101 C102 1.387(7)
C101 H101 0.9500
C102 H102 0.9500

loop_
_geom_torsion_atom_site_label_1
_geom_torsion_atom_site_label_2
_geom_torsion_atom_site_label_3
_geom_torsion_atom_site_label_4
_geom_torsion
N2 Sc1 P1 C26 146.7(3)
N1 Sc1 P1 C26 -100.3(5)
N5 Sc1 P1 C26 -15.0(3)
N4 Sc1 P1 C26 56.3(3)
P2 Sc1 P1 C26 -108.7(2)
N2 Sc1 P1 P2 -104.56(13)
N1 Sc1 P1 P2 8.5(4)
N5 Sc1 P1 P2 93.70(13)
N4 Sc1 P1 P2 165.06(14)
C26 P1 P2 C34 -143.3(3)
Sc1 P1 P2 C34 113.32(18)
C26 P1 P2 Sc1 103.4(2)
N2 Sc1 P2 C34 -5.1(2)
N1 Sc1 P2 C34 89.8(2)
N5 Sc1 P2 C34 -177.2(2)
N4 Sc1 P2 C34 -115.5(3)
P1 Sc1 P2 C34 -92.9(2)
N2 Sc1 P2 P1 87.83(15)
N1 Sc1 P2 P1 -177.27(14)
N5 Sc1 P2 P1 -84.25(13)
N4 Sc1 P2 P1 -22.5(2)
N7 Sc2 P3 C77 3.7(3)
N6 Sc2 P3 C77 -91.8(2)
N9 Sc2 P3 C77 174.0(2)
N10 Sc2 P3 C77 114.7(3)
P4 Sc2 P3 C77 90.4(2)
N7 Sc2 P3 P4 -86.70(14)
N6 Sc2 P3 P4 177.81(14)
N9 Sc2 P3 P4 83.69(14)
N10 Sc2 P3 P4 24.3(2)
C77 P3 P4 C85 141.1(3)
Sc2 P3 P4 C85 -102.50(19)
C77 P3 P4 Sc2 -116.42(18)
N7 Sc2 P4 C85 -144.3(2)
N6 Sc2 P4 C85 102.3(4)
N9 Sc2 P4 C85 14.5(2)
N10 Sc2 P4 C85 -55.3(2)
P3 Sc2 P4 C85 108.6(2)
N7 Sc2 P4 P3 107.10(13)
N6 Sc2 P4 P3 -6.3(4)
N9 Sc2 P4 P3 -94.08(14)
N10 Sc2 P4 P3 -163.93(13)
N2 Sc1 N1 C2 12.3(4)
N5 Sc1 N1 C2 173.5(4)
N4 Sc1 N1 C2 101.9(4)
P2 Sc1 N1 C2 -95.4(4)
P1 Sc1 N1 C2 -102.4(5)
N2 Sc1 N1 C14 -170.0(4)
N5 Sc1 N1 C14 -8.8(4)
N4 Sc1 N1 C14 -80.4(4)
P2 Sc1 N1 C14 82.3(4)
P1 Sc1 N1 C14 75.3(6)
N1 Sc1 N2 C4 -15.2(4)
N5 Sc1 N2 C4 -106.3(6)
N4 Sc1 N2 C4 -120.2(4)
P2 Sc1 N2 C4 98.9(4)
P1 Sc1 N2 C4 149.0(4)
N1 Sc1 N2 C6 170.6(3)
N5 Sc1 N2 C6 79.4(6)
N4 Sc1 N2 C6 65.5(3)
P2 Sc1 N2 C6 -75.3(3)
P1 Sc1 N2 C6 -25.3(3)
N2 Sc1 N4 C42 4.2(4)
N1 Sc1 N4 C42 -83.2(4)
N5 Sc1 N4 C42 -171.1(4)
P2 Sc1 N4 C42 120.6(4)
P1 Sc1 N4 C42 103.8(4)
N2 Sc1 N4 C46 -175.8(4)
N1 Sc1 N4 C46 96.8(4)
N5 Sc1 N4 C46 8.9(4)
P2 Sc1 N4 C46 -59.4(4)
P1 Sc1 N4 C46 -76.2(4)
N2 Sc1 N5 C51 161.8(5)
N1 Sc1 N5 C51 71.5(5)
N4 Sc1 N5 C51 176.4(5)
P2 Sc1 N5 C51 -42.2(5)
P1 Sc1 N5 C51 -91.3(5)
N2 Sc1 N5 C47 -25.1(8)
N1 Sc1 N5 C47 -115.4(4)
N4 Sc1 N5 C47 -10.5(4)
P2 Sc1 N5 C47 130.9(4)
P1 Sc1 N5 C47 81.8(4)
N7 Sc2 N6 C53 -3.8(4)
N9 Sc2 N6 C53 -162.2(4)
N10 Sc2 N6 C53 -91.9(4)
P3 Sc2 N6 C53 106.3(4)
P4 Sc2 N6 C53 111.5(5)
N7 Sc2 N6 C65 171.9(4)
N9 Sc2 N6 C65 13.6(4)
N10 Sc2 N6 C65 83.9(4)
P3 Sc2 N6 C65 -77.9(4)
P4 Sc2 N6 C65 -72.7(5)
N6 Sc2 N7 C55 2.4(4)
N9 Sc2 N7 C55 96.7(6)
N10 Sc2 N7 C55 108.7(4)
P3 Sc2 N7 C55 -110.1(4)
P4 Sc2 N7 C55 -160.4(4)
N6 Sc2 N7 C57 -174.9(3)
N9 Sc2 N7 C57 -80.6(6)
N10 Sc2 N7 C57 -68.6(3)
P3 Sc2 N7 C57 72.5(3)
P4 Sc2 N7 C57 22.3(3)
N7 Sc2 N9 C97 25.2(7)
N6 Sc2 N9 C97 118.3(4)
N10 Sc2 N9 C97 12.5(4)
P3 Sc2 N9 C97 -129.6(4)
P4 Sc2 N9 C97 -80.5(4)
N7 Sc2 N9 C93 -163.6(5)
N6 Sc2 N9 C93 -70.4(5)
N10 Sc2 N9 C93 -176.3(5)
P3 Sc2 N9 C93 41.6(5)
P4 Sc2 N9 C93 90.7(5)
N7 Sc2 N10 C102 -3.0(4)
N6 Sc2 N10 C102 84.2(4)
N9 Sc2 N10 C102 172.4(5)
P3 Sc2 N10 C102 -121.4(4)
P4 Sc2 N10 C102 -103.2(4)
N7 Sc2 N10 C98 173.7(4)
N6 Sc2 N10 C98 -99.2(4)
N9 Sc2 N10 C98 -11.0(4)
P3 Sc2 N10 C98 55.3(5)
P4 Sc2 N10 C98 73.5(4)
C14 N1 C2 C3 177.4(5)
Sc1 N1 C2 C3 -4.9(7)
C14 N1 C2 C1 -3.9(7)
Sc1 N1 C2 C1 173.8(4)
N1 C2 C3 C4 -6.7(10)
C1 C2 C3 C4 174.5(6)
C6 N2 C4 C3 -174.8(5)
Sc1 N2 C4 C3 11.2(7)
C6 N2 C4 C5 2.7(7)
Sc1 N2 C4 C5 -171.3(4)
C2 C3 C4 N2 3.2(10)
C2 C3 C4 C5 -174.3(6)
C4 N2 C6 C7 -79.8(6)
Sc1 N2 C6 C7 94.7(5)
C8 N3 C7 C6 -88.3(6)
C11 N3 C7 C6 131.1(6)
N2 C6 C7 N3 167.6(5)
C7 N3 C8 C9 -75.7(7)
C11 N3 C8 C9 67.2(8)
C7 N3 C8 C10 153.7(6)
C11 N3 C8 C10 -63.4(8)
C8 N3 C11 C13 148.0(7)
C7 N3 C11 C13 -71.4(9)
C8 N3 C11 C12 -88.2(8)
C7 N3 C11 C12 52.4(9)
C2 N1 C14 C15 -101.1(6)
Sc1 N1 C14 C15 81.1(5)
C2 N1 C14 C19 85.2(6)
Sc1 N1 C14 C19 -92.6(5)
C19 C14 C15 C16 -0.9(9)
N1 C14 C15 C16 -174.5(6)
C19 C14 C15 C23 -175.8(5)
N1 C14 C15 C23 10.6(8)
C14 C15 C16 C17 2.2(10)
C23 C15 C16 C17 177.3(6)
C15 C16 C17 C18 -2.3(12)
C16 C17 C18 C19 0.9(12)
C17 C18 C19 C14 0.3(11)
C17 C18 C19 C20 -178.8(7)
C15 C14 C19 C18 -0.4(9)
N1 C14 C19 C18 173.0(5)
C15 C14 C19 C20 178.6(6)
N1 C14 C19 C20 -7.9(9)
C18 C19 C20 C21 -59.6(9)
C14 C19 C20 C21 121.3(7)
C18 C19 C20 C22 61.6(8)
C14 C19 C20 C22 -117.4(7)
C16 C15 C23 C24 -94.6(7)
C14 C15 C23 C24 80.3(7)
C16 C15 C23 C25 34.0(8)
C14 C15 C23 C25 -151.2(6)
P2 P1 C26 C27 -158.7(4)
Sc1 P1 C26 C27 -87.7(4)
P2 P1 C26 C31 20.5(6)
Sc1 P1 C26 C31 91.4(5)
C31 C26 C27 C28 -4.2(8)
P1 C26 C27 C28 175.0(5)
C31 C26 C27 C33 171.6(5)
P1 C26 C27 C33 -9.1(7)
C26 C27 C28 C29 1.1(10)
C33 C27 C28 C29 -174.8(7)
C27 C28 C29 C30 3.3(11)
C28 C29 C30 C31 -4.5(11)
C29 C30 C31 C26 1.3(9)
C29 C30 C31 C32 177.7(6)
C27 C26 C31 C30 3.0(8)
P1 C26 C31 C30 -176.1(5)
C27 C26 C31 C32 -173.2(6)
P1 C26 C31 C32 7.6(9)
P1 P2 C34 C39 58.7(5)
Sc1 P2 C34 C39 128.6(4)
P1 P2 C34 C35 -127.6(4)
Sc1 P2 C34 C35 -57.7(5)
C39 C34 C35 C36 -8.9(8)
P2 C34 C35 C36 177.1(4)
C39 C34 C35 C41 168.6(5)
P2 C34 C35 C41 -5.3(7)
C34 C35 C36 C37 2.9(9)
C41 C35 C36 C37 -174.7(6)
C35 C36 C37 C38 5.0(10)
C36 C37 C38 C39 -6.9(10)
C35 C34 C39 C38 7.1(8)
P2 C34 C39 C38 -179.1(4)
C35 C34 C39 C40 -170.9(5)
P2 C34 C39 C40 2.9(8)
C37 C38 C39 C34 0.7(9)
C37 C38 C39 C40 178.8(6)
C46 N4 C42 C43 0.9(8)
Sc1 N4 C42 C43 -179.1(4)
N4 C42 C43 C44 3.2(9)
C42 C43 C44 C45 -3.9(9)
C43 C44 C45 C46 0.7(9)
C42 N4 C46 C45 -4.3(8)
Sc1 N4 C46 C45 175.7(4)
C42 N4 C46 C47 173.5(5)
Sc1 N4 C46 C47 -6.5(6)
C44 C45 C46 N4 3.5(9)
C44 C45 C46 C47 -174.1(6)
C51 N5 C47 C48 4.0(8)
Sc1 N5 C47 C48 -169.6(4)
C51 N5 C47 C46 -175.5(5)
Sc1 N5 C47 C46 10.9(6)
N4 C46 C47 C48 177.7(5)
C45 C46 C47 C48 -4.6(9)
N4 C46 C47 N5 -2.9(7)
C45 C46 C47 N5 174.9(5)
N5 C47 C48 C49 -4.9(9)
C46 C47 C48 C49 174.6(6)
C47 C48 C49 C50 5.0(10)
C48 C49 C50 C51 -4.3(10)
C47 N5 C51 C50 -3.3(9)
Sc1 N5 C51 C50 169.8(5)
C49 C50 C51 N5 3.6(10)
C65 N6 C53 C54 -173.8(5)
Sc2 N6 C53 C54 2.0(7)
C65 N6 C53 C52 6.8(7)
Sc2 N6 C53 C52 -177.4(4)
N6 C53 C54 C55 3.6(10)
C52 C53 C54 C55 -177.0(6)
C57 N7 C55 C54 178.3(5)
Sc2 N7 C55 C54 1.0(7)
C57 N7 C55 C56 -0.2(7)
Sc2 N7 C55 C56 -177.4(4)
C53 C54 C55 N7 -5.4(10)
C53 C54 C55 C56 173.2(6)
C55 N7 C57 C58 84.3(6)
Sc2 N7 C57 C58 -98.2(4)
C59 N8 C58 C57 130.1(5)
C62 N8 C58 C57 -89.9(5)
N7 C57 C58 N8 178.9(4)
C58 N8 C59 C60 -85.2(6)
C62 N8 C59 C60 137.0(6)
C58 N8 C59 C61 42.4(7)
C62 N8 C59 C61 -95.4(7)
C58 N8 C62 C63 152.4(6)
C59 N8 C62 C63 -68.2(7)
C58 N8 C62 C64 -86.9(7)
C59 N8 C62 C64 52.5(8)
C53 N6 C65 C70 89.6(6)
Sc2 N6 C65 C70 -86.4(5)
C53 N6 C65 C66 -90.7(6)
Sc2 N6 C65 C66 93.3(5)
C70 C65 C66 C67 -2.1(8)
N6 C65 C66 C67 178.2(5)
C70 C65 C66 C74 178.4(5)
N6 C65 C66 C74 -1.3(8)
C65 C66 C67 C68 1.2(9)
C74 C66 C67 C68 -179.3(6)
C66 C67 C68 C69 1.5(10)
C67 C68 C69 C70 -3.7(10)
C68 C69 C70 C65 2.9(10)
C68 C69 C70 C71 -178.1(6)
C66 C65 C70 C69 0.0(8)
N6 C65 C70 C69 179.7(5)
C66 C65 C70 C71 -178.9(5)
N6 C65 C70 C71 0.8(8)
C69 C70 C71 C73 -38.3(8)
C65 C70 C71 C73 140.7(5)
C69 C70 C71 C72 82.4(7)
C65 C70 C71 C72 -98.7(7)
C67 C66 C74 C75 -72.8(8)
C65 C66 C74 C75 106.7(7)
C67 C66 C74 C76 50.5(8)
C65 C66 C74 C76 -130.0(6)
P4 P3 C77 C78 -63.9(5)
Sc2 P3 C77 C78 -133.0(4)
P4 P3 C77 C82 120.5(4)
Sc2 P3 C77 C82 51.4(5)
C82 C77 C78 C79 -4.4(8)
P3 C77 C78 C79 179.8(4)
C82 C77 C78 C84 174.5(5)
P3 C77 C78 C84 -1.3(8)
C77 C78 C79 C80 -0.4(9)
C84 C78 C79 C80 -179.3(6)
C78 C79 C80 C81 4.7(9)
C79 C80 C81 C82 -4.2(9)
C80 C81 C82 C77 -0.7(9)
C80 C81 C82 C83 177.0(6)
C78 C77 C82 C81 4.8(8)
P3 C77 C82 C81 -179.4(4)
C78 C77 C82 C83 -172.8(5)
P3 C77 C82 C83 3.0(8)
P3 P4 C85 C90 -21.8(6)
Sc2 P4 C85 C90 -92.5(6)
P3 P4 C85 C86 162.8(3)
Sc2 P4 C85 C86 92.1(4)
C90 C85 C86 C87 10.1(8)
P4 C85 C86 C87 -173.9(5)
C90 C85 C86 C92 -171.3(6)
P4 C85 C86 C92 4.7(7)
C85 C86 C87 C88 -6.1(10)
C92 C86 C87 C88 175.2(7)
C86 C87 C88 C89 0.5(12)
C87 C88 C89 C90 0.9(11)
C86 C85 C90 C89 -9.1(9)
P4 C85 C90 C89 175.7(5)
C86 C85 C90 C91 174.4(6)
P4 C85 C90 C91 -0.8(10)
C88 C89 C90 C85 3.7(11)
C88 C89 C90 C91 -179.6(7)
C97 N9 C93 C94 2.1(10)
Sc2 N9 C93 C94 -169.2(5)
N9 C93 C94 C95 -0.7(11)
C93 C94 C95 C96 -0.3(11)
C94 C95 C96 C97 0.0(10)
C93 N9 C97 C96 -2.3(8)
Sc2 N9 C97 C96 169.5(4)
C93 N9 C97 C98 175.2(5)
Sc2 N9 C97 C98 -13.0(7)
C95 C96 C97 N9 1.4(9)
C95 C96 C97 C98 -176.0(6)
C102 N10 C98 C99 2.3(8)
Sc2 N10 C98 C99 -174.5(4)
C102 N10 C98 C97 -174.7(5)
Sc2 N10 C98 C97 8.5(6)
N9 C97 C98 C99 -174.0(5)
C96 C97 C98 C99 3.5(9)
N9 C97 C98 N10 2.9(7)
C96 C97 C98 N10 -179.6(5)
N10 C98 C99 C100 -1.6(9)
C97 C98 C99 C100 175.1(6)
C98 C99 C100 C101 -1.8(10)
C99 C100 C101 C102 4.4(10)
C98 N10 C102 C101 0.3(8)
Sc2 N10 C102 C101 177.0(4)
C100 C101 C102 N10 -3.7(9)

loop_
_platon_squeeze_void_nr
_platon_squeeze_void_average_x
_platon_squeeze_void_average_y
_platon_squeeze_void_average_z
_platon_squeeze_void_volume
_platon_squeeze_void_count_electrons
_platon_squeeze_void_content
1 0.500 0.000 0.670 1817 655 ' '
